data_2209288
loop_
_publ_author_name
'Mehmet Akkurt'
'Selvi Karaca'
'Ali Asghar Jarrahpour'
'Shadab Rezaei'
'Orhan B\"uy\"ukg\"ung\"or'

_publ_section_title
;
 (<i>E</i>)-2-[1-(3-Amino-2-methylphenylimino)ethyl]phenol
;
_journal_coeditor_code RZ2021
_journal_issue 6
_journal_name_full 'Acta Crystallographica Section E'
_journal_page_first o2156
_journal_page_last o2157
_journal_paper_doi 10.1107/S1600536806015650
_journal_volume 62
_journal_year 2006
_chemical_formula_iupac 'C15 H16 N2 O'
_chemical_formula_moiety 'C15 H16 N2 O'
_chemical_formula_sum 'C15 H16 N2 O'
_chemical_formula_weight 240.30
_chemical_name_systematic
;
(E)-2-[1-(3-Amino-2-methylphenylimino)ethyl]phenol
;
_space_group_IT_number 14
_symmetry_cell_setting monoclinic
_symmetry_space_group_name_Hall '-P 2ybc'
_symmetry_space_group_name_H-M 'P 1 21/c 1'
_atom_sites_solution_hydrogens geom
_atom_sites_solution_primary direct
_atom_sites_solution_secondary difmap
_cell_angle_alpha 90
_cell_angle_beta 118.619(4)
_cell_angle_gamma 90
_cell_formula_units_Z 4
_cell_length_a 11.6558(7)
_cell_length_b 7.9917(6)
_cell_length_c 16.0978(10)
_cell_measurement_reflns_used 23872
_cell_measurement_temperature 296
_cell_measurement_theta_max 28.03
_cell_measurement_theta_min 1.99
_cell_volume 1316.30(16)
_computing_cell_refinement X-AREA
_computing_data_collection 'X-AREA (Stoe & Cie, 2002)'
_computing_data_reduction 'X-RED32 (Stoe & Cie, 2002)'
_computing_molecular_graphics 'ORTEP-3 (Farrugia, 1997)'
_computing_publication_material 'WinGX (Farrugia, 1999)'
_computing_structure_refinement 'SHELXL97 (Sheldrick, 1997)'
_computing_structure_solution 'SHELXS97 (Sheldrick, 1997)'
_diffrn_ambient_temperature 296
_diffrn_detector_area_resol_mean 6.67
_diffrn_measured_fraction_theta_full 0.999
_diffrn_measured_fraction_theta_max 0.999
_diffrn_measurement_device '2-circle goniometer'
_diffrn_measurement_device_type 'Stoe IPDS-2'
_diffrn_measurement_method \w
_diffrn_radiation_monochromator 'plane graphite'
_diffrn_radiation_type 'Mo K\a'
_diffrn_radiation_wavelength 0.71073
_diffrn_reflns_av_R_equivalents 0.0525
_diffrn_reflns_av_sigmaI/netI 0.0246
_diffrn_reflns_limit_h_max 13
_diffrn_reflns_limit_h_min -14
_diffrn_reflns_limit_k_max 9
_diffrn_reflns_limit_k_min -9
_diffrn_reflns_limit_l_max 19
_diffrn_reflns_limit_l_min -19
_diffrn_reflns_number 17381
_diffrn_reflns_reduction_process
;
;
_diffrn_reflns_theta_full 26.00
_diffrn_reflns_theta_max 26.00
_diffrn_reflns_theta_min 1.99
_diffrn_standards_decay_% 0
_diffrn_standards_number 0
_exptl_absorpt_coefficient_mu 0.077
_exptl_absorpt_correction_type none
_exptl_crystal_colour 'light yellow'
_exptl_crystal_density_diffrn 1.213
_exptl_crystal_density_method 'Not Measured'
_exptl_crystal_description prism
_exptl_crystal_F_000 512
_exptl_crystal_size_max 0.55
_exptl_crystal_size_mid 0.46
_exptl_crystal_size_min 0.39
_refine_diff_density_max 0.131
_refine_diff_density_min -0.155
_refine_ls_extinction_method none
_refine_ls_goodness_of_fit_ref 1.064
_refine_ls_hydrogen_treatment mixed
_refine_ls_matrix_type full
_refine_ls_number_parameters 177
_refine_ls_number_reflns 2583
_refine_ls_number_restraints 0
_refine_ls_restrained_S_all 1.064
_refine_ls_R_factor_all 0.0508
_refine_ls_R_factor_gt 0.0413
_refine_ls_shift/su_max 0.000
_refine_ls_shift/su_mean 0.000
_refine_ls_structure_factor_coef Fsqd
_refine_ls_weighting_details 'calc w=1/[\s^2^(Fo^2^)+(0.0574P)^2^+0.1559P] where P=(Fo^2^+2Fc^2^)/3'
_refine_ls_weighting_scheme calc
_refine_ls_wR_factor_gt 0.1086
_refine_ls_wR_factor_ref 0.1141
_reflns_number_gt 2097
_reflns_number_total 2583
_reflns_threshold_expression I>2\s(I)
_cod_data_source_file rz2021.cif
_cod_data_source_block I
_cod_depositor_comments
;
The following automatic conversions were performed:
'_symmetry_cell_setting' value 'Monoclinic' changed to 'monoclinic'
according to '/home/saulius/struct/CIF-dictionaries/cif_core.dic'
dictionary named 'cif_core.dic' version 2.4.1 from 2010-06-29.

Automatic conversion script
Id: cif_fix_enum 1527 2010-12-29 10:47:43Z saulius 

The following automatic conversions were performed:

'_symmetry_cell_setting' value 'Monoclinic' changed to 'monoclinic'
according to /home/saulius/struct/CIF-dictionaries/cif_core.dic
dictionary named 'cif_core.dic' version 2.4.1 from 2010-06-29.

Automatic conversion script
Id: cif_fix_values 1715 2011-07-08 13:25:40Z adriana 
;
_cod_original_sg_symbol_H-M 'P 21/c'
_cod_database_code 2209288
_cod_database_fobs_code 2209288

loop_
_symmetry_equiv_pos_site_id
_symmetry_equiv_pos_as_xyz
1 x,y,z
2 -x,1/2+y,1/2-z
3 -x,-y,-z
4 x,1/2-y,1/2+z

loop_
_atom_site_aniso_label
_atom_site_aniso_U_11
_atom_site_aniso_U_22
_atom_site_aniso_U_33
_atom_site_aniso_U_12
_atom_site_aniso_U_13
_atom_site_aniso_U_23
O1 0.0876(8) 0.0620(6) 0.0748(7) -0.0032(5) 0.0571(6) -0.0021(5)
N1 0.0715(9) 0.0663(8) 0.0697(8) -0.0100(7) 0.0363(7) -0.0230(7)
N2 0.0529(6) 0.0451(6) 0.0451(6) 0.0011(4) 0.0255(5) -0.0016(4)
C1 0.0500(7) 0.0427(6) 0.0488(7) 0.0013(5) 0.0269(6) 0.0012(5)
C2 0.0522(7) 0.0435(6) 0.0434(6) 0.0032(5) 0.0263(6) 0.0025(5)
C3 0.0489(8) 0.0663(8) 0.0534(8) 0.0016(6) 0.0220(6) -0.0054(6)
C4 0.0522(8) 0.0724(9) 0.0649(9) 0.0116(7) 0.0316(7) 0.0001(7)
C5 0.0676(9) 0.0505(7) 0.0578(8) 0.0091(6) 0.0391(7) 0.0005(6)
C6 0.0595(8) 0.0417(6) 0.0479(7) -0.0013(5) 0.0300(6) 0.0008(5)
C7 0.0526(8) 0.0735(10) 0.0795(10) -0.0028(7) 0.0311(8) -0.0207(8)
C8 0.1208(15) 0.0567(9) 0.0876(11) -0.0004(9) 0.0745(12) 0.0057(8)
C9 0.0522(7) 0.0474(7) 0.0438(6) 0.0024(5) 0.0222(6) 0.0025(5)
C10 0.0535(7) 0.0474(7) 0.0423(6) 0.0049(5) 0.0193(6) -0.0002(5)
C11 0.0552(8) 0.0569(8) 0.0455(7) 0.0078(6) 0.0223(6) -0.0016(6)
C12 0.0785(11) 0.0815(11) 0.0596(9) 0.0144(8) 0.0378(8) -0.0082(8)
C13 0.1053(14) 0.0758(11) 0.0717(10) 0.0225(10) 0.0403(10) -0.0187(9)
C14 0.1220(16) 0.0517(9) 0.0877(13) 0.0073(9) 0.0487(12) -0.0122(8)
C15 0.0916(12) 0.0488(8) 0.0699(10) 0.0021(7) 0.0396(9) -0.0011(7)

loop_
_atom_site_type_symbol
_atom_site_label
_atom_site_fract_x
_atom_site_fract_y
_atom_site_fract_z
_atom_site_U_iso_or_equiv
_atom_site_thermal_displace_type
_atom_site_calc_flag
_atom_site_refinement_flags
_atom_site_occupancy
O O1 0.82079(11) 0.43037(13) 0.50437(8) 0.0673(4) Uani . . 1.000
N N1 0.86515(16) 0.90998(18) 0.85055(10) 0.0681(5) Uani . . 1.000
N N2 0.72074(10) 0.47996(13) 0.60911(7) 0.0469(3) Uani . . 1.000
C C1 0.79558(12) 0.69351(15) 0.73072(9) 0.0458(4) Uani . . 1.000
C C2 0.69241(12) 0.60305(15) 0.66088(8) 0.0450(4) Uani . . 1.000
C C3 0.56379(13) 0.63621(19) 0.63760(10) 0.0572(5) Uani . . 1.000
C C4 0.53795(14) 0.75761(19) 0.68707(11) 0.0617(5) Uani . . 1.000
C C5 0.63771(14) 0.84460(17) 0.75854(10) 0.0549(5) Uani . . 1.000
C C6 0.76681(13) 0.81478(15) 0.78094(9) 0.0479(4) Uani . . 1.000
C C7 0.93448(15) 0.6613(2) 0.75372(12) 0.0688(5) Uani . . 1.000
C C8 0.6519(2) 0.2527(2) 0.67742(14) 0.0782(7) Uani . . 1.000
C C9 0.70056(13) 0.32290(16) 0.61409(9) 0.0481(4) Uani . . 1.000
C C10 0.73295(13) 0.20788(16) 0.55736(9) 0.0492(4) Uani . . 1.000
C C11 0.79437(13) 0.26690(18) 0.50597(9) 0.0533(4) Uani . . 1.000
C C12 0.83099(17) 0.1558(2) 0.45672(11) 0.0712(6) Uani . . 1.000
C C13 0.8053(2) -0.0119(2) 0.45639(13) 0.0851(7) Uani . . 1.000
C C14 0.7433(2) -0.0716(2) 0.50434(14) 0.0878(7) Uani . . 1.000
C C15 0.70838(18) 0.03636(18) 0.55471(12) 0.0697(6) Uani . . 1.000
H H1 0.784(2) 0.489(2) 0.5441(15) 0.102(6) Uiso . . 1.000
H H1A 0.8409(17) 0.963(2) 0.8916(13) 0.078(5) Uiso . . 1.000
H H1B 0.949(2) 0.873(2) 0.8732(13) 0.083(6) Uiso . . 1.000
H H3 0.49580 0.57730 0.58920 0.0690 Uiso calc R 1.000
H H4 0.45190 0.78080 0.67180 0.0740 Uiso calc R 1.000
H H5 0.61890 0.92430 0.79240 0.0660 Uiso calc R 1.000
H H7A 0.93580 0.59450 0.70460 0.0820 Uiso calc R 1.000
H H7B 0.97890 0.60280 0.81290 0.0820 Uiso calc R 1.000
H H7C 0.97770 0.76590 0.75840 0.0820 Uiso calc R 1.000
H H8A 0.56610 0.20670 0.63970 0.0940 Uiso calc R 1.000
H H8B 0.64820 0.33990 0.71700 0.0940 Uiso calc R 1.000
H H8C 0.71010 0.16620 0.71620 0.0940 Uiso calc R 1.000
H H12 0.87300 0.19490 0.42390 0.0850 Uiso calc R 1.000
H H13 0.83010 -0.08580 0.42330 0.1020 Uiso calc R 1.000
H H14 0.72500 -0.18510 0.50270 0.1050 Uiso calc R 1.000
H H15 0.66750 -0.00560 0.58780 0.0840 Uiso calc R 1.000

loop_
_atom_type_symbol
_atom_type_description
_atom_type_scat_dispersion_real
_atom_type_scat_dispersion_imag
_atom_type_scat_source
O O 0.0106 0.0060 'International Tables Vol C Tables 4.2.6.8 and 6.1.1.4'
N N 0.0061 0.0033 'International Tables Vol C Tables 4.2.6.8 and 6.1.1.4'
H H 0.0000 0.0000 'International Tables Vol C Tables 4.2.6.8 and 6.1.1.4'
C C 0.0033 0.0016 'International Tables Vol C Tables 4.2.6.8 and 6.1.1.4'

loop_
_geom_angle_atom_site_label_1
_geom_angle_atom_site_label_2
_geom_angle_atom_site_label_3
_geom_angle
_geom_angle_publ_flag
C11 O1 H1 105.1(10) no
C2 N2 C9 122.41(12) yes
C6 N1 H1A 114.0(13) no
C6 N1 H1B 117.3(11) no
H1A N1 H1B 119.5(17) no
C2 C1 C7 121.53(13) no
C6 C1 C7 120.29(13) no
C2 C1 C6 118.17(14) no
N2 C2 C1 118.54(13) yes
N2 C2 C3 119.81(12) yes
C1 C2 C3 121.56(13) no
C2 C3 C4 119.10(14) no
C3 C4 C5 120.69(16) no
C4 C5 C6 120.58(14) no
N1 C6 C1 120.83(15) yes
N1 C6 C5 119.30(14) yes
C1 C6 C5 119.82(13) no
C8 C9 C10 119.00(12) no
N2 C9 C8 123.34(13) yes
N2 C9 C10 117.60(13) yes
C9 C10 C15 121.59(15) no
C11 C10 C15 117.70(14) no
C9 C10 C11 120.68(12) no
O1 C11 C10 121.43(13) yes
O1 C11 C12 118.35(15) yes
C10 C11 C12 120.21(14) no
C11 C12 C13 120.07(18) no
C12 C13 C14 120.69(18) no
C13 C14 C15 119.95(16) no
C10 C15 C14 121.36(18) no
C2 C3 H3 120.00 no
C4 C3 H3 120.00 no
C3 C4 H4 120.00 no
C5 C4 H4 120.00 no
C4 C5 H5 120.00 no
C6 C5 H5 120.00 no
C1 C7 H7A 109.00 no
C1 C7 H7B 109.00 no
C1 C7 H7C 109.00 no
H7A C7 H7B 109.00 no
H7A C7 H7C 110.00 no
H7B C7 H7C 109.00 no
C9 C8 H8A 109.00 no
C9 C8 H8B 109.00 no
C9 C8 H8C 109.00 no
H8A C8 H8B 109.00 no
H8A C8 H8C 109.00 no
H8B C8 H8C 109.00 no
C11 C12 H12 120.00 no
C13 C12 H12 120.00 no
C12 C13 H13 120.00 no
C14 C13 H13 120.00 no
C13 C14 H14 120.00 no
C15 C14 H14 120.00 no
C10 C15 H15 119.00 no
C14 C15 H15 119.00 no

loop_
_geom_bond_atom_site_label_1
_geom_bond_atom_site_label_2
_geom_bond_distance
_geom_bond_publ_flag
O1 C11 1.3453(18) yes
O1 H1 1.04(2) no
N1 C6 1.385(2) yes
N2 C2 1.4265(17) yes
N2 C9 1.2866(17) yes
N1 H1A 0.94(2) no
N1 H1B 0.91(2) no
C1 C7 1.500(2) no
C1 C2 1.3920(18) no
C1 C6 1.4018(19) no
C2 C3 1.386(2) no
C3 C4 1.377(2) no
C4 C5 1.370(2) no
C5 C6 1.390(2) no
C8 C9 1.493(3) no
C9 C10 1.467(2) no
C10 C15 1.397(2) no
C10 C11 1.410(2) no
C11 C12 1.387(2) no
C12 C13 1.373(2) no
C13 C14 1.371(3) no
C14 C15 1.373(3) no
C3 H3 0.9300 no
C4 H4 0.9300 no
C5 H5 0.9300 no
C7 H7A 0.9600 no
C7 H7B 0.9600 no
C7 H7C 0.9600 no
C8 H8A 0.9600 no
C8 H8B 0.9600 no
C8 H8C 0.9600 no
C12 H12 0.9300 no
C13 H13 0.9300 no
C14 H14 0.9300 no
C15 H15 0.9300 no

loop_
_geom_contact_atom_site_label_1
_geom_contact_atom_site_label_2
_geom_contact_distance
_geom_contact_site_symmetry_2
_geom_contact_publ_flag
O1 N2 2.4987(18) . no
O1 N1 3.270(2) 2_746 no
O1 N1 3.042(2) 4_564 no
O1 H1B 2.50(2) 2_746 no
O1 H1A 2.118(19) 4_564 no
N1 O1 3.042(2) 4_565 no
N1 O1 3.270(2) 2_756 no
N2 O1 2.4987(18) . no
N1 H7C 2.6700 . no
N1 H8C 2.9000 1_565 no
N2 H1 1.54(2) . no
N2 H7A 2.4100 . no
C3 C8 3.198(2) . no
C5 C8 3.546(2) 1_565 no
C6 C13 3.581(2) 4_555 no
C8 C5 3.546(2) 1_545 no
C8 C3 3.198(2) . no
C13 C6 3.581(2) 4_554 no
C1 H13 3.0500 4_555 no
C2 H1 2.73(2) . no
C2 H8B 2.4400 . no
C3 H8B 2.6500 . no
C5 H8C 2.8900 1_565 no
C6 H8C 2.9600 1_565 no
C6 H13 2.7400 4_555 no
C7 H1B 2.506(18) . no
C8 H15 2.5700 . no
C8 H3 3.1000 . no
C9 H1 2.24(2) . no
C9 H3 3.0700 3_666 no
C9 H3 3.0100 . no
C10 H3 3.1000 3_666 no
C11 H1B 2.81(2) 2_746 no
C11 H1A 3.050(18) 4_564 no
C11 H4 2.9500 3_666 no
C12 H4 2.9800 3_666 no
C15 H8A 2.9400 . no
C15 H8C 2.7900 . no
H1 N2 1.54(2) . no
H1 C2 2.73(2) . no
H1 C9 2.24(2) . no
H1 H7A 2.4800 . no
H1A H5 2.3200 . no
H1A O1 2.118(19) 4_565 no
H1A C11 3.050(18) 4_565 no
H1B C7 2.506(18) . no
H1B H7B 2.4600 . no
H1B H7C 2.2000 . no
H1B O1 2.50(2) 2_756 no
H1B C11 2.81(2) 2_756 no
H3 C8 3.1000 . no
H3 C9 3.0100 . no
H3 C9 3.0700 3_666 no
H3 C10 3.1000 3_666 no
H4 C11 2.9500 3_666 no
H4 C12 2.9800 3_666 no
H5 H1A 2.3200 . no
H7A N2 2.4100 . no
H7A H1 2.4800 . no
H7B H1B 2.4600 . no
H7C N1 2.6700 . no
H7C H1B 2.2000 . no
H8A C15 2.9400 . no
H8A H15 2.4300 . no
H8B C2 2.4400 . no
H8B C3 2.6500 . no
H8C N1 2.9000 1_545 no
H8C C5 2.8900 1_545 no
H8C C6 2.9600 1_545 no
H8C C15 2.7900 . no
H8C H15 2.3300 . no
H13 C1 3.0500 4_554 no
H13 C6 2.7400 4_554 no
H15 C8 2.5700 . no
H15 H8A 2.4300 . no
H15 H8C 2.3300 . no

loop_
_geom_hbond_atom_site_label_D
_geom_hbond_atom_site_label_H
_geom_hbond_atom_site_label_A
_geom_hbond_site_symmetry_A
_geom_hbond_distance_DH
_geom_hbond_distance_HA
_geom_hbond_distance_DA
_geom_hbond_angle_DHA
_geom_hbond_publ_flag
O1 H1 N2 . 1.04(2) 1.54(2) 2.4987(18) 150.4(15) yes
N1 H1A O1 4_565 0.94(2) 2.118(19) 3.042(2) 169.4(17) yes
N1 H1B O1 2_756 0.91(2) 2.50(2) 3.270(2) 142.8(14) yes
C7 H7A N2 . 0.96 2.41 2.858(2) 108 yes

loop_
_geom_torsion_atom_site_label_1
_geom_torsion_atom_site_label_2
_geom_torsion_atom_site_label_3
_geom_torsion_atom_site_label_4
_geom_torsion
_geom_torsion_publ_flag
C2 N2 C9 C10 179.77(12) yes
C9 N2 C2 C3 -68.42(17) no
C2 N2 C9 C8 -3.0(2) yes
C9 N2 C2 C1 114.99(15) no
C7 C1 C6 C5 179.47(13) no
C7 C1 C2 N2 -1.46(18) yes
C7 C1 C2 C3 -177.99(13) no
C2 C1 C6 C5 -1.68(19) no
C7 C1 C6 N1 1.8(2) yes
C2 C1 C6 N1 -179.31(12) no
C6 C1 C2 C3 3.17(19) no
C6 C1 C2 N2 179.70(11) no
C1 C2 C3 C4 -2.3(2) no
N2 C2 C3 C4 -178.78(13) no
C2 C3 C4 C5 -0.1(2) no
C3 C4 C5 C6 1.6(2) no
C4 C5 C6 C1 -0.7(2) no
C4 C5 C6 N1 177.03(14) no
C8 C9 C10 C15 5.8(2) no
N2 C9 C10 C15 -176.82(15) no
C8 C9 C10 C11 -172.00(15) yes
N2 C9 C10 C11 5.4(2) no
C15 C10 C11 C12 -1.4(2) no
C9 C10 C15 C14 -177.54(17) no
C9 C10 C11 C12 176.49(14) no
C15 C10 C11 O1 179.60(15) no
C11 C10 C15 C14 0.4(3) no
C9 C10 C11 O1 -2.5(2) yes
O1 C11 C12 C13 -179.77(16) no
C10 C11 C12 C13 1.2(2) no
C11 C12 C13 C14 0.1(3) no
C12 C13 C14 C15 -1.2(3) no
C13 C14 C15 C10 0.9(3) no

loop_
_cod_related_entry_id
_cod_related_entry_database
_cod_related_entry_code
1 ChemSpider 30654972
